data_7245368
loop_
_publ_author_name
'Peloquin, Andrew J.'
'McMillen, Colin'
'Pennington, William'

_publ_section_title
;
 Isolation of unique heterocycles formed from pyridine-thiocarboxamides as
 diiodine, iodide, or polyiodide salts
;
_journal_name_full CrystEngComm
_journal_paper_doi 10.1039/D2CE00904H
_journal_year 2022
_chemical_formula_moiety 'Bi4 I16, 2(I2), 2(C28 H28 N8), 4(C2 H3 N)'
_chemical_formula_sum 'C64 H68 Bi4 I20 N20'
_chemical_formula_weight 4491.30
_space_group_crystal_system triclinic
_space_group_IT_number 2
_space_group_name_Hall '-P 1'
_space_group_name_H-M_alt 'P -1'
_atom_sites_solution_hydrogens mixed
_atom_sites_solution_primary dual
_audit_creation_date 2022-03-14
_audit_creation_method
;
Olex2 1.5
(compiled 2021.12.09 svn.r5202d8cf for OlexSys, GUI svn.r6439)
;
_audit_update_record
;
2022-06-27 deposited with the CCDC.	2022-08-18 downloaded from the CCDC.
;
_cell_angle_alpha 109.244(2)
_cell_angle_beta 91.431(2)
_cell_angle_gamma 97.814(2)
_cell_formula_units_Z 1
_cell_length_a 11.1882(5)
_cell_length_b 14.4203(6)
_cell_length_c 17.1240(8)
_cell_measurement_reflns_used 9595
_cell_measurement_temperature 100.01
_cell_measurement_theta_max 29.63
_cell_measurement_theta_min 2.34
_cell_volume 2576.9(2)
_computing_cell_refinement 'SAINT V8.38A (Bruker AXS Inc., 2017)'
_computing_data_collection 'APEX3 v2017.3-0 (Bruker AXS Inc., 2017)'
_computing_data_reduction 'SAINT V8.38A (Bruker AXS Inc., 2017)'
_computing_molecular_graphics 'Olex2 1.5 (Dolomanov et al., 2009)'
_computing_publication_material 'Olex2 1.5 (Dolomanov et al., 2009)'
_computing_structure_refinement 'SHELXL 2018/3 (Sheldrick, 2015<i>b</i>)'
_computing_structure_solution 'SHELXT 2018/2 (Sheldrick, 2015<i>a</i>)'
_diffrn_ambient_temperature 100.01
_diffrn_measured_fraction_theta_full 0.999
_diffrn_measured_fraction_theta_max 0.998
_diffrn_measurement_device_type 'Bruker D8 Venture Photon 2'
_diffrn_measurement_method '\f and \w scans'
_diffrn_radiation_type MoK\a
_diffrn_radiation_wavelength 0.71073
_diffrn_reflns_av_R_equivalents 0.0500
_diffrn_reflns_av_unetI/netI 0.0250
_diffrn_reflns_Laue_measured_fraction_full 0.999
_diffrn_reflns_Laue_measured_fraction_max 0.998
_diffrn_reflns_limit_h_max 15
_diffrn_reflns_limit_h_min -15
_diffrn_reflns_limit_k_max 20
_diffrn_reflns_limit_k_min -20
_diffrn_reflns_limit_l_max 23
_diffrn_reflns_limit_l_min -23
_diffrn_reflns_number 127858
_diffrn_reflns_point_group_measured_fraction_full 0.999
_diffrn_reflns_point_group_measured_fraction_max 0.998
_diffrn_reflns_theta_full 25.242
_diffrn_reflns_theta_max 29.645
_diffrn_reflns_theta_min 2.155
_diffrn_source 'Incoatec I\mS'
_diffrn_source_current 1.0
_diffrn_source_power 0.05
_diffrn_source_voltage 50.0
_diffrn_standards_number 0
_exptl_absorpt_coefficient_mu 12.844
_exptl_absorpt_correction_T_max 0.7459
_exptl_absorpt_correction_T_min 0.4212
_exptl_absorpt_correction_type multi-scan
_exptl_absorpt_process_details 'SADABS v2016/2 (Bruker AXS Inc., 2017)'
_exptl_crystal_colour red
_exptl_crystal_colour_primary red
_exptl_crystal_density_diffrn 2.894
_exptl_crystal_density_meas ?
_exptl_crystal_density_method 'not measured'
_exptl_crystal_description plate
_exptl_crystal_F_000 1984
_exptl_crystal_size_max 0.157
_exptl_crystal_size_mid 0.133
_exptl_crystal_size_min 0.086
_exptl_transmission_factor_max 'not measured'
_exptl_transmission_factor_min 'not measured'
_refine_diff_density_max 2.745
_refine_diff_density_min -3.268
_refine_diff_density_rms 0.211
_refine_ls_extinction_method none
_refine_ls_goodness_of_fit_ref 1.122
_refine_ls_hydrogen_treatment mixed
_refine_ls_matrix_type full
_refine_ls_number_parameters 497
_refine_ls_number_reflns 14514
_refine_ls_number_restraints 1
_refine_ls_restrained_S_all 1.122
_refine_ls_R_factor_all 0.0398
_refine_ls_R_factor_gt 0.0308
_refine_ls_shift/su_max 0.004
_refine_ls_shift/su_mean 0.000
_refine_ls_structure_factor_coef Fsqd
_refine_ls_weighting_details 'w=1/[\s^2^(Fo^2^)+(0.0096P)^2^+22.2653P] where P=(Fo^2^+2Fc^2^)/3'
_refine_ls_weighting_scheme calc
_refine_ls_wR_factor_gt 0.0604
_refine_ls_wR_factor_ref 0.0659
_reflns_Friedel_coverage 0.000
_reflns_number_gt 12797
_reflns_number_total 14514
_reflns_threshold_expression 'I > 2\s(I)'
_cod_data_source_file d2ce00904h2.cif
_cod_data_source_block mo_d8_5481_26sep21_ajp3_0m
_cod_depositor_comments
;
The following automatic conversions were performed:

data item '_exptl_crystal_density_meas' value 'not measured' was
changed to '?' -- the value is perceived as not measured.

Automatic conversion script
Id: cif_fix_values 7556 2019-12-06 15:28:31Z antanas 
;
_cod_database_code 7245368
_shelx_shelxl_version_number 2018/3
_shelx_space_group_comment
;
The symmetry employed for this shelxl refinement is uniquely defined
by the following loop, which should always be used as a source of
symmetry information in preference to the above space-group names.
They are only intended as comments.
;
_shelx_estimated_absorpt_t_max 0.405
_shelx_estimated_absorpt_t_min 0.238
_olex2_refinement_description
;
1. Restrained distances
 N5-HN5
 0.86 with sigma of 0.02
2.a Aromatic/amide H refined with riding coordinates:
 N6(HN6), C3(H3), C4(H4A), C5(H5), C10(H10), C11(H11), C12(H12), C17(H17),
 C18(H18), C19(H19), C24(H24), C25(H25), C26(H26)
2.b X=CH2 refined with riding coordinates:
 N7(HN7A,HN7B)
2.c Idealised Me refined as rotating group:
 C7(H7C,H7D,H7E), C14(H14A,H14B,H14C), C21(H21A,H21B,H21C), C28(H28A,H28B,
 H28C), C30(H30A,H30B,H30C), C32(H32A,H32B,H32C)
;
_olex2_submission_special_instructions 'No special instructions were received'

loop_
_space_group_symop_operation_xyz
'x, y, z'
'-x, -y, -z'

loop_
_atom_site_label
_atom_site_type_symbol
_atom_site_fract_x
_atom_site_fract_y
_atom_site_fract_z
_atom_site_U_iso_or_equiv
_atom_site_adp_type
_atom_site_occupancy
_atom_site_site_symmetry_order
_atom_site_calc_flag
_atom_site_refinement_flags_posn
_atom_site_refinement_flags_adp
_atom_site_refinement_flags_occupancy
_atom_site_disorder_assembly
_atom_site_disorder_group
Bi1 Bi 0.58758(2) 0.44685(2) 0.86655(2) 0.01602(4) Uani 1 1 d . . . . .
Bi2 Bi 0.32433(2) 0.68981(2) 0.92618(2) 0.01970(4) Uani 1 1 d . . . . .
I1 I 0.58716(3) 0.25704(3) 0.73993(2) 0.02701(8) Uani 1 1 d . . . . .
I2 I 0.81239(3) 0.42905(3) 0.96246(2) 0.02266(7) Uani 1 1 d . . . . .
I3 I 0.73236(3) 0.55220(3) 0.77446(2) 0.02623(8) Uani 1 1 d . . . . .
I4 I 0.57499(3) 0.66235(2) 1.01702(2) 0.01739(6) Uani 1 1 d . . . . .
I5 I 0.34092(3) 0.47268(2) 0.79682(2) 0.02257(7) Uani 1 1 d . . . . .
I6 I 0.33167(6) 0.89683(3) 1.03293(3) 0.05460(15) Uani 1 1 d . . . . .
I7 I 0.08356(4) 0.67343(4) 0.85003(3) 0.04166(11) Uani 1 1 d . . . . .
I8 I 0.46777(4) 0.76593(3) 0.81059(3) 0.02948(8) Uani 1 1 d . . . . .
I9 I 0.37382(4) 0.65714(3) 0.61412(3) 0.03986(11) Uani 1 1 d . . . . .
I10 I 0.32083(4) 0.58592(4) 0.44457(4) 0.04637(12) Uani 1 1 d . . . . .
N1 N 0.7701(4) 0.0136(3) 0.4598(3) 0.0188(8) Uani 1 1 d . . . . .
N2 N 0.7504(4) 0.0492(3) 0.6741(3) 0.0158(8) Uani 1 1 d . . . . .
N3 N 0.8771(4) 0.1054(3) 0.5957(3) 0.0180(8) Uani 1 1 d . . . . .
N4 N 0.9629(4) 0.1284(4) 0.8018(3) 0.0254(10) Uani 1 1 d . . . . .
N5 N 0.9541(4) 0.1114(3) 0.4481(3) 0.0195(8) Uani 1 1 d D . . . .
HN5 H 0.962(6) 0.142(4) 0.5006(14) 0.022(16) Uiso 1 1 d D . . . .
N6 N 0.8167(4) 0.1026(4) 0.3001(3) 0.0231(9) Uani 1 1 d . . . . .
HN6 H 0.852633 0.160863 0.333408 0.028 Uiso 1 1 calc R U . . .
N7 N 1.0557(3) 0.0734(3) 0.3312(2) 0.0116(7) Uani 1 1 d . . . . .
HN7A H 0.994552 0.027009 0.305795 0.014 Uiso 1 1 calc R U . . .
HN7B H 1.119596 0.083328 0.304372 0.014 Uiso 1 1 calc R U . . .
N8 N 1.1413(4) 0.2320(3) 0.5342(3) 0.0227(9) Uani 1 1 d . . . . .
C1 C 0.7857(4) 0.0384(4) 0.5448(3) 0.0178(9) Uani 1 1 d . . . . .
C2 C 0.7032(4) 0.0018(3) 0.5925(3) 0.0158(9) Uani 1 1 d . . . . .
C3 C 0.6898(5) 0.0385(4) 0.7407(3) 0.0208(10) Uani 1 1 d . . . . .
H3 H 0.723374 0.072574 0.795957 0.025 Uiso 1 1 calc R U . . .
C4 C 0.5820(5) -0.0214(4) 0.7259(3) 0.0229(10) Uani 1 1 d . . . . .
H4A H 0.538573 -0.028962 0.770891 0.027 Uiso 1 1 calc R U . . .
C5 C 0.5330(5) -0.0733(4) 0.6426(4) 0.0227(10) Uani 1 1 d . . . . .
H5 H 0.457420 -0.115754 0.633316 0.027 Uiso 1 1 calc R U . . .
C6 C 0.5908(5) -0.0640(4) 0.5763(3) 0.0201(10) Uani 1 1 d . . . . .
C7 C 0.5415(5) -0.1204(4) 0.4885(3) 0.0239(11) Uani 1 1 d . . . . .
H7C H 0.545338 -0.074964 0.456567 0.036 Uiso 1 1 calc R U . . .
H7D H 0.457166 -0.150036 0.488191 0.036 Uiso 1 1 calc R U . . .
H7E H 0.589681 -0.173113 0.463442 0.036 Uiso 1 1 calc R U . . .
C8 C 0.8560(4) 0.1109(4) 0.6725(3) 0.0178(9) Uani 1 1 d . . . . .
C9 C 0.9324(4) 0.1725(4) 0.7462(3) 0.0192(10) Uani 1 1 d . . . . .
C10 C 1.0295(6) 0.1783(5) 0.8733(4) 0.0332(13) Uani 1 1 d . . . . .
H10 H 1.047244 0.144646 0.910473 0.040 Uiso 1 1 calc R U . . .
C11 C 1.0719(5) 0.2775(5) 0.8929(4) 0.0352(14) Uani 1 1 d . . . . .
H11 H 1.118663 0.313452 0.943638 0.042 Uiso 1 1 calc R U . . .
C12 C 1.0455(5) 0.3242(4) 0.8376(4) 0.0304(13) Uani 1 1 d . . . . .
H12 H 1.075694 0.392772 0.850487 0.036 Uiso 1 1 calc R U . . .
C13 C 0.9755(5) 0.2738(4) 0.7630(3) 0.0224(10) Uani 1 1 d . . . . .
C14 C 0.9441(6) 0.3268(4) 0.7056(4) 0.0294(12) Uani 1 1 d . . . . .
H14A H 0.985843 0.303517 0.654657 0.044 Uiso 1 1 calc R U . . .
H14B H 0.969412 0.398446 0.732457 0.044 Uiso 1 1 calc R U . . .
H14C H 0.856502 0.313200 0.691828 0.044 Uiso 1 1 calc R U . . .
C15 C 0.8464(4) 0.0472(4) 0.4169(3) 0.0178(9) Uani 1 1 d . . . . .
C16 C 0.8072(5) 0.0244(4) 0.3288(3) 0.0188(9) Uani 1 1 d . . . . .
C17 C 0.7748(6) 0.0959(5) 0.2247(4) 0.0295(12) Uani 1 1 d . . . . .
H17 H 0.785416 0.152766 0.207737 0.035 Uiso 1 1 calc R U . . .
C18 C 0.7166(5) 0.0070(5) 0.1719(4) 0.0303(12) Uani 1 1 d . . . . .
H18 H 0.683534 0.001935 0.118763 0.036 Uiso 1 1 calc R U . . .
C19 C 0.7064(5) -0.0757(4) 0.1969(4) 0.0279(12) Uani 1 1 d . . . . .
H19 H 0.667131 -0.137961 0.159996 0.033 Uiso 1 1 calc R U . . .
C20 C 0.7530(5) -0.0694(4) 0.2761(3) 0.0224(10) Uani 1 1 d . . . . .
C21 C 0.7505(5) -0.1588(4) 0.3014(4) 0.0254(11) Uani 1 1 d . . . . .
H21A H 0.825855 -0.153484 0.334098 0.038 Uiso 1 1 calc R U . . .
H21B H 0.742243 -0.218392 0.251874 0.038 Uiso 1 1 calc R U . . .
H21C H 0.681714 -0.163517 0.334968 0.038 Uiso 1 1 calc R U . . .
C22 C 1.0520(4) 0.1236(4) 0.4029(3) 0.0183(9) Uani 1 1 d . . . . .
C23 C 1.1487(5) 0.2060(4) 0.4525(3) 0.0202(10) Uani 1 1 d . . . . .
C24 C 1.2233(5) 0.3062(4) 0.5844(4) 0.0262(11) Uani 1 1 d . . . . .
H24 H 1.220147 0.323711 0.642810 0.031 Uiso 1 1 calc R U . . .
C25 C 1.3127(5) 0.3577(4) 0.5526(4) 0.0311(13) Uani 1 1 d . . . . .
H25 H 1.370368 0.409616 0.588755 0.037 Uiso 1 1 calc R U . . .
C26 C 1.3158(5) 0.3324(4) 0.4689(4) 0.0302(13) Uani 1 1 d . . . . .
H26 H 1.374966 0.368700 0.446921 0.036 Uiso 1 1 calc R U . . .
C27 C 1.2344(5) 0.2546(4) 0.4145(4) 0.0221(10) Uani 1 1 d . . . . .
C28 C 1.2372(6) 0.2302(4) 0.3222(4) 0.0297(12) Uani 1 1 d . . . . .
H28A H 1.295417 0.280276 0.310455 0.045 Uiso 1 1 calc R U . . .
H28B H 1.156539 0.230035 0.298396 0.045 Uiso 1 1 calc R U . . .
H28C H 1.261328 0.164536 0.297689 0.045 Uiso 1 1 calc R U . . .
N9 N 0.9471(5) 0.3004(4) 0.3771(4) 0.0346(12) Uani 1 1 d . . . . .
C29 C 0.9506(6) 0.3822(5) 0.3836(4) 0.0345(14) Uani 1 1 d . . . . .
C30 C 0.9505(7) 0.4852(5) 0.3898(6) 0.0490(19) Uani 1 1 d . . . . .
H30A H 0.910605 0.487626 0.339068 0.074 Uiso 1 1 calc R U . . .
H30B H 1.034043 0.519358 0.396992 0.074 Uiso 1 1 calc R U . . .
H30C H 0.906798 0.518118 0.437589 0.074 Uiso 1 1 calc R U . . .
N10 N 1.0556(7) 0.0394(5) 0.1395(4) 0.0532(17) Uani 1 1 d . . . . .
C31 C 1.1119(7) 0.0900(5) 0.1117(4) 0.0388(15) Uani 1 1 d . . . . .
C32 C 1.1866(7) 0.1551(6) 0.0766(5) 0.0473(18) Uani 1 1 d . . . . .
H32A H 1.203163 0.117132 0.020028 0.071 Uiso 1 1 calc R U . . .
H32B H 1.263044 0.182290 0.110780 0.071 Uiso 1 1 calc R U . . .
H32C H 1.143765 0.209641 0.075515 0.071 Uiso 1 1 calc R U . . .

loop_
_atom_site_aniso_label
_atom_site_aniso_U_11
_atom_site_aniso_U_22
_atom_site_aniso_U_33
_atom_site_aniso_U_23
_atom_site_aniso_U_13
_atom_site_aniso_U_12
Bi1 0.01671(8) 0.01536(8) 0.01564(8) 0.00469(6) 0.00166(6) 0.00250(6)
Bi2 0.02099(9) 0.02235(9) 0.01744(9) 0.00735(7) 0.00152(7) 0.00735(7)
I1 0.02613(17) 0.01798(15) 0.03071(19) -0.00041(13) 0.00335(14) 0.00397(13)
I2 0.01679(15) 0.03283(18) 0.02101(16) 0.01184(14) 0.00296(12) 0.00539(13)
I3 0.02759(17) 0.02429(17) 0.03132(19) 0.01491(15) 0.00995(14) 0.00362(13)
I4 0.01667(14) 0.01743(14) 0.01649(14) 0.00445(11) -0.00034(11) 0.00073(11)
I5 0.02229(16) 0.02018(15) 0.02144(16) 0.00275(12) -0.00452(12) 0.00223(12)
I6 0.1148(5) 0.0306(2) 0.0222(2) 0.00557(17) 0.0153(2) 0.0305(3)
I7 0.02233(18) 0.0661(3) 0.0506(3) 0.0369(2) -0.00174(17) 0.01104(19)
I8 0.03080(19) 0.03155(19) 0.0348(2) 0.02017(16) 0.01305(15) 0.00940(15)
I9 0.02655(19) 0.0378(2) 0.0659(3) 0.0305(2) 0.01331(19) 0.00615(16)
I10 0.0302(2) 0.0537(3) 0.0675(3) 0.0402(3) -0.0008(2) -0.00173(19)
N1 0.020(2) 0.0178(19) 0.020(2) 0.0067(17) 0.0039(16) 0.0034(16)
N2 0.0176(19) 0.0145(18) 0.016(2) 0.0059(15) 0.0036(15) 0.0032(15)
N3 0.020(2) 0.0162(19) 0.017(2) 0.0034(16) 0.0017(16) 0.0032(16)
N4 0.026(2) 0.030(2) 0.018(2) 0.0046(19) -0.0016(18) 0.0070(19)
N5 0.021(2) 0.020(2) 0.016(2) 0.0050(17) 0.0030(16) -0.0008(16)
N6 0.022(2) 0.028(2) 0.023(2) 0.0120(19) -0.0005(17) 0.0071(18)
N7 0.0109(17) 0.0156(18) 0.0111(17) 0.0067(14) 0.0039(13) 0.0057(14)
N8 0.021(2) 0.023(2) 0.024(2) 0.0086(18) -0.0003(17) 0.0013(17)
C1 0.016(2) 0.018(2) 0.019(2) 0.0057(19) 0.0006(18) 0.0019(18)
C2 0.017(2) 0.012(2) 0.018(2) 0.0023(17) 0.0018(17) 0.0040(17)
C3 0.027(3) 0.022(2) 0.017(2) 0.010(2) 0.0079(19) 0.006(2)
C4 0.025(3) 0.023(2) 0.025(3) 0.013(2) 0.009(2) 0.006(2)
C5 0.019(2) 0.018(2) 0.031(3) 0.010(2) 0.004(2) 0.0009(19)
C6 0.017(2) 0.017(2) 0.028(3) 0.009(2) 0.0021(19) 0.0032(18)
C7 0.021(2) 0.020(2) 0.027(3) 0.004(2) 0.002(2) 0.0005(19)
C8 0.016(2) 0.017(2) 0.022(2) 0.0081(19) 0.0038(18) 0.0007(17)
C9 0.016(2) 0.022(2) 0.019(2) 0.0039(19) 0.0049(18) 0.0063(18)
C10 0.030(3) 0.043(4) 0.022(3) 0.005(3) -0.002(2) 0.009(3)
C11 0.023(3) 0.041(4) 0.027(3) -0.007(3) -0.003(2) 0.005(2)
C12 0.024(3) 0.024(3) 0.029(3) -0.008(2) 0.008(2) -0.002(2)
C13 0.018(2) 0.023(2) 0.023(3) 0.002(2) 0.0081(19) 0.0038(19)
C14 0.032(3) 0.022(3) 0.034(3) 0.009(2) 0.011(2) 0.000(2)
C15 0.018(2) 0.016(2) 0.019(2) 0.0056(18) -0.0002(18) 0.0035(18)
C16 0.021(2) 0.020(2) 0.016(2) 0.0066(19) 0.0021(18) 0.0049(19)
C17 0.035(3) 0.033(3) 0.028(3) 0.017(2) 0.005(2) 0.012(2)
C18 0.028(3) 0.043(3) 0.023(3) 0.013(3) -0.001(2) 0.010(3)
C19 0.026(3) 0.028(3) 0.024(3) 0.001(2) -0.005(2) 0.004(2)
C20 0.020(2) 0.026(3) 0.019(2) 0.005(2) 0.0034(19) 0.006(2)
C21 0.027(3) 0.022(3) 0.026(3) 0.007(2) 0.002(2) 0.001(2)
C22 0.018(2) 0.019(2) 0.021(2) 0.0110(19) 0.0026(18) 0.0054(18)
C23 0.017(2) 0.020(2) 0.027(3) 0.011(2) 0.0035(19) 0.0036(18)
C24 0.023(3) 0.019(2) 0.034(3) 0.007(2) -0.003(2) -0.002(2)
C25 0.022(3) 0.020(3) 0.044(4) 0.005(2) -0.001(2) -0.002(2)
C26 0.023(3) 0.024(3) 0.048(4) 0.016(3) 0.010(2) 0.005(2)
C27 0.019(2) 0.018(2) 0.034(3) 0.013(2) 0.010(2) 0.0057(19)
C28 0.036(3) 0.028(3) 0.033(3) 0.019(3) 0.014(3) 0.008(2)
N9 0.034(3) 0.028(3) 0.043(3) 0.013(2) -0.001(2) 0.005(2)
C29 0.025(3) 0.032(3) 0.048(4) 0.015(3) 0.003(3) 0.006(2)
C30 0.038(4) 0.036(4) 0.078(6) 0.027(4) 0.001(4) 0.003(3)
N10 0.081(5) 0.049(4) 0.037(3) 0.021(3) 0.013(3) 0.017(4)
C31 0.054(4) 0.040(4) 0.026(3) 0.011(3) 0.000(3) 0.020(3)
C32 0.054(5) 0.047(4) 0.046(4) 0.021(4) 0.010(4) 0.009(3)

loop_
_atom_type_symbol
_atom_type_description
_atom_type_scat_dispersion_real
_atom_type_scat_dispersion_imag
_atom_type_scat_source
C C 0.0033 0.0016 'International Tables Vol C Tables 4.2.6.8 and 6.1.1.4'
H H 0.0000 0.0000 'International Tables Vol C Tables 4.2.6.8 and 6.1.1.4'
Bi Bi -4.1077 10.2566 'International Tables Vol C Tables 4.2.6.8 and 6.1.1.4'
I I -0.4742 1.8119 'International Tables Vol C Tables 4.2.6.8 and 6.1.1.4'
N N 0.0061 0.0033 'International Tables Vol C Tables 4.2.6.8 and 6.1.1.4'

loop_
_geom_angle_atom_site_label_1
_geom_angle_atom_site_label_2
_geom_angle_atom_site_label_3
_geom_angle
_geom_angle_site_symmetry_1
_geom_angle_site_symmetry_3
_geom_angle_publ_flag
I1 Bi1 I2 93.259(12) . . ?
I1 Bi1 I3 92.688(13) . . ?
I1 Bi1 I4 90.637(11) . 2_667 ?
I1 Bi1 I4 177.019(11) . . ?
I1 Bi1 I5 92.606(12) . . ?
I2 Bi1 I4 86.925(10) . 2_667 ?
I2 Bi1 I4 87.801(10) . . ?
I2 Bi1 I5 170.648(11) . . ?
I3 Bi1 I2 91.883(12) . . ?
I3 Bi1 I4 176.527(12) . 2_667 ?
I3 Bi1 I4 90.061(11) . . ?
I3 Bi1 I5 95.113(12) . . ?
I4 Bi1 I4 86.635(9) . 2_667 ?
I5 Bi1 I4 85.732(10) . 2_667 ?
I5 Bi1 I4 85.995(10) . . ?
I2 Bi2 I4 84.753(10) 2_667 . ?
I5 Bi2 I2 85.192(11) . 2_667 ?
I5 Bi2 I4 84.699(10) . . ?
I6 Bi2 I2 101.504(14) . 2_667 ?
I6 Bi2 I4 93.938(15) . . ?
I6 Bi2 I5 173.036(15) . . ?
I6 Bi2 I8 87.737(15) . . ?
I7 Bi2 I2 84.813(12) . 2_667 ?
I7 Bi2 I4 167.726(13) . . ?
I7 Bi2 I5 88.001(14) . . ?
I7 Bi2 I6 94.462(18) . . ?
I7 Bi2 I8 98.733(13) . . ?
I8 Bi2 I2 169.868(12) . 2_667 ?
I8 Bi2 I4 90.524(11) . . ?
I8 Bi2 I5 85.449(12) . . ?
Bi1 I2 Bi2 97.482(11) . 2_667 ?
Bi1 I4 Bi1 93.365(10) . 2_667 ?
Bi2 I4 Bi1 90.648(9) . 2_667 ?
Bi2 I4 Bi1 91.254(9) . . ?
Bi1 I5 Bi2 97.644(11) . . ?
C15 N1 C1 123.2(5) . . ?
C3 N2 C2 122.3(4) . . ?
C3 N2 C8 130.1(4) . . ?
C8 N2 C2 107.4(4) . . ?
C8 N3 C1 107.1(4) . . ?
C10 N4 C9 123.0(5) . . ?
C15 N5 HN5 116(4) . . ?
C22 N5 HN5 118(4) . . ?
C22 N5 C15 125.5(4) . . ?
C16 N6 HN6 118.0 . . ?
C17 N6 HN6 118.0 . . ?
C17 N6 C16 123.9(5) . . ?
HN7A N7 HN7B 120.0 . . ?
C22 N7 HN7A 120.0 . . ?
C22 N7 HN7B 120.0 . . ?
C23 N8 C24 118.8(5) . . ?
N1 C1 C2 123.9(4) . . ?
N3 C1 N1 126.1(4) . . ?
N3 C1 C2 109.9(4) . . ?
N2 C2 C1 104.7(4) . . ?
N2 C2 C6 119.1(4) . . ?
C1 C2 C6 136.1(5) . . ?
N2 C3 H3 120.6 . . ?
C4 C3 N2 118.7(5) . . ?
C4 C3 H3 120.6 . . ?
C3 C4 H4A 119.9 . . ?
C3 C4 C5 120.2(5) . . ?
C5 C4 H4A 119.9 . . ?
C4 C5 H5 119.0 . . ?
C6 C5 C4 122.1(5) . . ?
C6 C5 H5 119.0 . . ?
C2 C6 C7 120.1(5) . . ?
C5 C6 C2 117.5(5) . . ?
C5 C6 C7 122.4(5) . . ?
C6 C7 H7C 109.5 . . ?
C6 C7 H7D 109.5 . . ?
C6 C7 H7E 109.5 . . ?
H7C C7 H7D 109.5 . . ?
H7C C7 H7E 109.5 . . ?
H7D C7 H7E 109.5 . . ?
N2 C8 C9 123.8(4) . . ?
N3 C8 N2 110.9(4) . . ?
N3 C8 C9 125.3(4) . . ?
N4 C9 C8 117.5(5) . . ?
N4 C9 C13 118.9(5) . . ?
C13 C9 C8 123.6(5) . . ?
N4 C10 H10 119.9 . . ?
N4 C10 C11 120.2(6) . . ?
C11 C10 H10 119.9 . . ?
C10 C11 H11 120.7 . . ?
C10 C11 C12 118.6(6) . . ?
C12 C11 H11 120.7 . . ?
C11 C12 H12 119.0 . . ?
C11 C12 C13 122.1(6) . . ?
C13 C12 H12 119.0 . . ?
C9 C13 C14 121.6(5) . . ?
C12 C13 C9 117.2(5) . . ?
C12 C13 C14 121.1(5) . . ?
C13 C14 H14A 109.5 . . ?
C13 C14 H14B 109.5 . . ?
C13 C14 H14C 109.5 . . ?
H14A C14 H14B 109.5 . . ?
H14A C14 H14C 109.5 . . ?
H14B C14 H14C 109.5 . . ?
N1 C15 N5 125.8(5) . . ?
N1 C15 C16 115.7(5) . . ?
N5 C15 C16 118.0(4) . . ?
N6 C16 C15 116.7(4) . . ?
N6 C16 C20 118.9(5) . . ?
C20 C16 C15 124.3(5) . . ?
N6 C17 H17 120.2 . . ?
N6 C17 C18 119.6(5) . . ?
C18 C17 H17 120.2 . . ?
C17 C18 H18 120.4 . . ?
C17 C18 C19 119.1(5) . . ?
C19 C18 H18 120.4 . . ?
C18 C19 H19 119.4 . . ?
C18 C19 C20 121.3(5) . . ?
C20 C19 H19 119.4 . . ?
C16 C20 C19 117.1(5) . . ?
C16 C20 C21 121.1(5) . . ?
C19 C20 C21 121.8(5) . . ?
C20 C21 H21A 109.5 . . ?
C20 C21 H21B 109.5 . . ?
C20 C21 H21C 109.5 . . ?
H21A C21 H21B 109.5 . . ?
H21A C21 H21C 109.5 . . ?
H21B C21 H21C 109.5 . . ?
N5 C22 C23 112.3(4) . . ?
N7 C22 N5 122.5(5) . . ?
N7 C22 C23 125.1(5) . . ?
N8 C23 C22 114.1(4) . . ?
N8 C23 C27 123.8(5) . . ?
C27 C23 C22 122.0(5) . . ?
N8 C24 H24 119.3 . . ?
N8 C24 C25 121.4(6) . . ?
C25 C24 H24 119.3 . . ?
C24 C25 H25 120.6 . . ?
C26 C25 C24 118.8(5) . . ?
C26 C25 H25 120.6 . . ?
C25 C26 H26 119.1 . . ?
C25 C26 C27 121.8(5) . . ?
C27 C26 H26 119.1 . . ?
C23 C27 C28 123.9(5) . . ?
C26 C27 C23 115.3(5) . . ?
C26 C27 C28 120.8(5) . . ?
C27 C28 H28A 109.5 . . ?
C27 C28 H28B 109.5 . . ?
C27 C28 H28C 109.5 . . ?
H28A C28 H28B 109.5 . . ?
H28A C28 H28C 109.5 . . ?
H28B C28 H28C 109.5 . . ?
N9 C29 C30 177.7(8) . . ?
C29 C30 H30A 109.5 . . ?
C29 C30 H30B 109.5 . . ?
C29 C30 H30C 109.5 . . ?
H30A C30 H30B 109.5 . . ?
H30A C30 H30C 109.5 . . ?
H30B C30 H30C 109.5 . . ?
N10 C31 C32 178.9(8) . . ?
C31 C32 H32A 109.5 . . ?
C31 C32 H32B 109.5 . . ?
C31 C32 H32C 109.5 . . ?
H32A C32 H32B 109.5 . . ?
H32A C32 H32C 109.5 . . ?
H32B C32 H32C 109.5 . . ?

loop_
_geom_bond_atom_site_label_1
_geom_bond_atom_site_label_2
_geom_bond_distance
_geom_bond_site_symmetry_2
_geom_bond_publ_flag
Bi1 I1 2.8769(4) . ?
Bi1 I2 3.0556(4) . ?
Bi1 I3 2.9079(4) . ?
Bi1 I4 3.3519(4) 2_667 ?
Bi1 I4 3.3430(4) . ?
Bi1 I5 3.0965(4) . ?
Bi2 I2 3.2406(4) 2_667 ?
Bi2 I4 3.3063(4) . ?
Bi2 I5 3.2175(4) . ?
Bi2 I6 2.9306(5) . ?
Bi2 I7 2.9088(5) . ?
Bi2 I8 2.9681(4) . ?
I9 I10 2.7602(8) . ?
N1 C1 1.380(6) . ?
N1 C15 1.287(6) . ?
N2 C2 1.391(6) . ?
N2 C3 1.383(6) . ?
N2 C8 1.385(6) . ?
N3 C1 1.368(6) . ?
N3 C8 1.321(6) . ?
N4 C9 1.365(7) . ?
N4 C10 1.342(7) . ?
N5 HN5 0.86(2) . ?
N5 C15 1.390(6) . ?
N5 C22 1.382(6) . ?
N6 HN6 0.8800 . ?
N6 C16 1.363(7) . ?
N6 C17 1.331(7) . ?
N7 HN7A 0.8800 . ?
N7 HN7B 0.8800 . ?
N7 C22 1.207(6) . ?
N8 C23 1.332(7) . ?
N8 C24 1.346(7) . ?
C1 C2 1.409(7) . ?
C2 C6 1.429(7) . ?
C3 H3 0.9500 . ?
C3 C4 1.349(8) . ?
C4 H4A 0.9500 . ?
C4 C5 1.429(8) . ?
C5 H5 0.9500 . ?
C5 C6 1.355(7) . ?
C6 C7 1.503(8) . ?
C7 H7C 0.9800 . ?
C7 H7D 0.9800 . ?
C7 H7E 0.9800 . ?
C8 C9 1.454(7) . ?
C9 C13 1.405(7) . ?
C10 H10 0.9500 . ?
C10 C11 1.370(10) . ?
C11 H11 0.9500 . ?
C11 C12 1.378(10) . ?
C12 H12 0.9500 . ?
C12 C13 1.398(8) . ?
C13 C14 1.493(8) . ?
C14 H14A 0.9800 . ?
C14 H14B 0.9800 . ?
C14 H14C 0.9800 . ?
C15 C16 1.475(7) . ?
C16 C20 1.399(7) . ?
C17 H17 0.9500 . ?
C17 C18 1.366(9) . ?
C18 H18 0.9500 . ?
C18 C19 1.387(9) . ?
C19 H19 0.9500 . ?
C19 C20 1.410(8) . ?
C20 C21 1.488(8) . ?
C21 H21A 0.9800 . ?
C21 H21B 0.9800 . ?
C21 H21C 0.9800 . ?
C22 C23 1.497(7) . ?
C23 C27 1.409(7) . ?
C24 H24 0.9500 . ?
C24 C25 1.393(8) . ?
C25 H25 0.9500 . ?
C25 C26 1.360(9) . ?
C26 H26 0.9500 . ?
C26 C27 1.395(8) . ?
C27 C28 1.504(8) . ?
C28 H28A 0.9800 . ?
C28 H28B 0.9800 . ?
C28 H28C 0.9800 . ?
N9 C29 1.142(8) . ?
C29 C30 1.454(9) . ?
C30 H30A 0.9800 . ?
C30 H30B 0.9800 . ?
C30 H30C 0.9800 . ?
N10 C31 1.129(10) . ?
C31 C32 1.457(10) . ?
C32 H32A 0.9800 . ?
C32 H32B 0.9800 . ?
C32 H32C 0.9800 . ?

loop_
_geom_torsion_atom_site_label_1
_geom_torsion_atom_site_label_2
_geom_torsion_atom_site_label_3
_geom_torsion_atom_site_label_4
_geom_torsion
_geom_torsion_site_symmetry_1
_geom_torsion_site_symmetry_2
_geom_torsion_site_symmetry_3
_geom_torsion_site_symmetry_4
_geom_torsion_publ_flag
N1 C1 C2 N2 -176.9(4) . . . . ?
N1 C1 C2 C6 0.4(9) . . . . ?
N1 C15 C16 N6 128.6(5) . . . . ?
N1 C15 C16 C20 -46.2(7) . . . . ?
N2 C2 C6 C5 2.9(7) . . . . ?
N2 C2 C6 C7 -176.6(4) . . . . ?
N2 C3 C4 C5 0.8(8) . . . . ?
N2 C8 C9 N4 48.5(7) . . . . ?
N2 C8 C9 C13 -131.3(5) . . . . ?
N3 C1 C2 N2 -0.7(5) . . . . ?
N3 C1 C2 C6 176.7(5) . . . . ?
N3 C8 C9 N4 -131.2(5) . . . . ?
N3 C8 C9 C13 49.0(8) . . . . ?
N4 C9 C13 C12 -1.5(7) . . . . ?
N4 C9 C13 C14 -179.1(5) . . . . ?
N4 C10 C11 C12 -0.4(9) . . . . ?
N5 C15 C16 N6 -44.1(7) . . . . ?
N5 C15 C16 C20 141.1(5) . . . . ?
N5 C22 C23 N8 18.8(6) . . . . ?
N5 C22 C23 C27 -157.6(5) . . . . ?
N6 C16 C20 C19 -2.9(7) . . . . ?
N6 C16 C20 C21 174.3(5) . . . . ?
N6 C17 C18 C19 -2.5(9) . . . . ?
N7 C22 C23 N8 -162.4(5) . . . . ?
N7 C22 C23 C27 21.3(8) . . . . ?
N8 C23 C27 C26 1.6(8) . . . . ?
N8 C23 C27 C28 -175.3(5) . . . . ?
N8 C24 C25 C26 0.4(9) . . . . ?
C1 N1 C15 N5 0.4(8) . . . . ?
C1 N1 C15 C16 -171.7(4) . . . . ?
C1 N3 C8 N2 -0.8(6) . . . . ?
C1 N3 C8 C9 178.9(5) . . . . ?
C1 C2 C6 C5 -174.2(5) . . . . ?
C1 C2 C6 C7 6.3(9) . . . . ?
C2 N2 C3 C4 1.1(7) . . . . ?
C2 N2 C8 N3 0.4(5) . . . . ?
C2 N2 C8 C9 -179.4(4) . . . . ?
C3 N2 C2 C1 175.0(4) . . . . ?
C3 N2 C2 C6 -2.9(7) . . . . ?
C3 N2 C8 N3 -173.8(5) . . . . ?
C3 N2 C8 C9 6.4(8) . . . . ?
C3 C4 C5 C6 -0.8(8) . . . . ?
C4 C5 C6 C2 -1.1(8) . . . . ?
C4 C5 C6 C7 178.3(5) . . . . ?
C8 N2 C2 C1 0.2(5) . . . . ?
C8 N2 C2 C6 -177.7(4) . . . . ?
C8 N2 C3 C4 174.5(5) . . . . ?
C8 N3 C1 N1 177.1(5) . . . . ?
C8 N3 C1 C2 0.9(6) . . . . ?
C8 C9 C13 C12 178.3(5) . . . . ?
C8 C9 C13 C14 0.7(8) . . . . ?
C9 N4 C10 C11 -1.1(9) . . . . ?
C10 N4 C9 C8 -177.7(5) . . . . ?
C10 N4 C9 C13 2.1(8) . . . . ?
C10 C11 C12 C13 0.9(9) . . . . ?
C11 C12 C13 C9 0.0(8) . . . . ?
C11 C12 C13 C14 177.7(5) . . . . ?
C15 N1 C1 N3 4.7(8) . . . . ?
C15 N1 C1 C2 -179.7(5) . . . . ?
C15 N5 C22 N7 -4.9(8) . . . . ?
C15 N5 C22 C23 173.9(4) . . . . ?
C15 C16 C20 C19 171.8(5) . . . . ?
C15 C16 C20 C21 -11.0(8) . . . . ?
C16 N6 C17 C18 1.2(9) . . . . ?
C17 N6 C16 C15 -173.5(5) . . . . ?
C17 N6 C16 C20 1.6(8) . . . . ?
C17 C18 C19 C20 1.1(9) . . . . ?
C18 C19 C20 C16 1.6(8) . . . . ?
C18 C19 C20 C21 -175.5(5) . . . . ?
C22 N5 C15 N1 158.8(5) . . . . ?
C22 N5 C15 C16 -29.2(7) . . . . ?
C22 C23 C27 C26 177.6(5) . . . . ?
C22 C23 C27 C28 0.6(8) . . . . ?
C23 N8 C24 C25 2.0(8) . . . . ?
C24 N8 C23 C22 -179.3(5) . . . . ?
C24 N8 C23 C27 -3.1(8) . . . . ?
C24 C25 C26 C27 -1.9(9) . . . . ?
C25 C26 C27 C23 1.0(8) . . . . ?
C25 C26 C27 C28 178.0(5) . . . . ?
